data_7249166
loop_
_publ_author_name
'Alc&#xe1;ntar-Zavala, Eleazar'
'Delgado-Vargas, Francisco'
'Mar&#xed;n-Gonz&#xe1;lez, Fabricio'
'Angulo, Gabriela L&#xf3;pez'
'Aguirre-Madrigal, Hugo Enrique'
'Ochoa-Ter&#xe1;n, Adri&#xe1;n'
'Rodr&#xed;guez-Vega, Gibr&#xe1;n'
'Aguirre-Hern&#xe1;ndez, Gerardo'
'Montes-Avila, Julio'

_publ_section_title
;
 Design, synthesis, and exploration of antibacterial activity of
 6<i>H</i>-1,2-oxazin-6-ones.
;
_journal_issue 33
_journal_name_full 'RSC advances'
_journal_page_first 23828
_journal_page_last 23839
_journal_paper_doi 10.1039/d4ra04220d
_journal_volume 14
_journal_year 2024
_chemical_formula_moiety 'C17 H12 Cl N O2'
_chemical_formula_sum 'C17 H12 Cl N O2'
_chemical_formula_weight 297.73
_chemical_name_systematic 3-(4-chlorophenyl)-5-(p-tolyl)-6H-1,2-oxazin-6-one
_space_group_crystal_system monoclinic
_space_group_IT_number 14
_space_group_name_Hall '-P 2ybc'
_space_group_name_H-M_alt 'P 1 21/c 1'
_atom_sites_solution_hydrogens geom
_atom_sites_solution_primary direct
_audit_creation_date 2021-05-28
_audit_creation_method
;
Olex2 1.2-ac3
(compiled 2017.08.10 svn.r3458 for OlexSys, GUI svn.r5381)
;
_audit_update_record
;
2024-06-09 deposited with the CCDC.	2024-07-23 downloaded from the CCDC.
;
_cell_angle_alpha 90
_cell_angle_beta 101.691(2)
_cell_angle_gamma 90
_cell_formula_units_Z 4
_cell_length_a 6.54533(13)
_cell_length_b 29.5464(5)
_cell_length_c 7.4552(2)
_cell_measurement_reflns_used 5942
_cell_measurement_temperature 294.1(4)
_cell_measurement_theta_max 70.5110
_cell_measurement_theta_min 3.0020
_cell_volume 1411.86(5)
_computing_cell_refinement 'CrysAlisPro 1.171.40.80a (Rigaku OD, 2020)'
_computing_data_collection 'CrysAlisPro 1.171.40.80a (Rigaku OD, 2020)'
_computing_data_reduction 'CrysAlisPro 1.171.40.80a (Rigaku OD, 2020)'
_computing_molecular_graphics 'Olex2 (Dolomanov et al., 2009)'
_computing_publication_material 'Olex2 (Dolomanov et al., 2009)'
_computing_structure_refinement 'ShelXL (Sheldrick, 2015)'
_computing_structure_solution 'SIR2004 (Burla et al., 2007)'
_diffrn_ambient_environment air
_diffrn_ambient_temperature 294.1(4)
_diffrn_detector 'CCD plate'
_diffrn_detector_area_resol_mean 5.1970
_diffrn_detector_type AtlasS2
_diffrn_measured_fraction_theta_full 0.998
_diffrn_measured_fraction_theta_max 0.990
_diffrn_measurement_details
;
List of Runs (angles in degrees, time in seconds):

  # Type    Start    End  Width  t~exp~   \w     \q     \k     \f   Frames
#--------------------------------------------------------------------------
  1  \w    -44.00  42.00   1.00    2.84    --    0.00  77.00  30.00   86
  2  \w      6.00  51.00   1.00    2.84    --    0.00 -99.00-120.00   45
  3  \w   -155.00 -82.00   1.00   11.36    --  -54.67 -77.00-180.00   73
  4  \w   -149.00 -82.00   1.00   11.36    --  -54.67 -99.00 -90.00   67
  5  \w    -86.00  -6.00   1.00   11.36    --  -54.67 125.00 120.00   80
  6  \w    103.00 155.00   1.00   11.36    --   54.67  77.00-120.00   52
  7  \w    103.00 155.00   1.00   11.36    --   54.67  77.00   0.00   52
  8  \w     97.00 146.00   1.00   11.36    --   54.67 125.00  30.00   49
  9  \w     18.00 109.00   1.00   11.36    --  109.35-111.00  60.00   91
 10  \w     61.00 146.00   1.00   11.36    --  109.35 178.00 -90.00   85
 11  \w    103.00 178.00   1.00   11.36    --  109.35  77.00 -90.00   75
 12  \w    104.00 178.00   1.00   11.36    --  109.35 111.00  30.00   74
 13  \w    103.00 178.00   1.00   11.36    --  109.35  77.00 -60.00   75
 14  \w    104.00 178.00   1.00   11.36    --  109.35 111.00 150.00   74
 15  \w     61.00 146.00   1.00   11.36    --  109.35 178.00   0.00   85
 16  \w    104.00 178.00   1.00   11.36    --  109.35 111.00   0.00   74
 17  \w     65.00 178.00   1.00   11.36    --  109.35  64.00  60.00  113
 18  \w    -21.00  44.00   1.00    2.84    --    0.00 -77.00-180.00   65
 19  \w    -21.00  44.00   1.00    2.84    --    0.00 -77.00  60.00   65
 20  \w   -147.00 -13.00   1.00   11.36    --  -54.67 -57.00-150.00  134
 21  \w   -147.00 -13.00   1.00   11.36    --  -54.67 -57.00 120.00  134
 22  \w   -147.00 -13.00   1.00   11.36    --  -54.67 -57.00  30.00  134
 23  \w     13.00 147.00   1.00   11.36    --   54.67  57.00  30.00  134
 24  \w     27.00 112.00   1.00   11.36    --   54.67-125.00  30.00   85
 25  \w      8.00 145.00   1.00   11.36    --   54.67  38.00 -30.00  137
 26  \w     68.00 178.00   1.00   11.36    --  109.35  50.00-180.00  110
 27  \w    104.00 178.00   1.00   11.36    --  109.35 111.00  90.00   74
 28  \w     65.00 178.00   1.00   11.36    --  109.35  64.00-120.00  113
 29  \w     68.00 178.00   1.00   11.36    --  109.35  50.00   0.00  110
 30  \w     65.00 178.00   1.00   11.36    --  109.35  64.00 120.00  113
 31  \w     65.00 178.00   1.00   11.36    --  109.35  64.00 -60.00  113
 32  \w     65.00  99.00   1.00   11.36    --  109.35  64.00  90.00   34
 33  \w     65.00 178.00   1.00   11.36    --  109.35  64.00-150.00  113
 34  \w     13.00 106.00   1.00   11.36    --  109.35 -92.00  90.00   93
 35  \w     65.00 178.00   1.00   11.36    --  109.35  64.00  30.00  113
;
_diffrn_measurement_device 'four-circle diffractometer'
_diffrn_measurement_device_type 'SuperNova, Dual, Cu at home/near, AtlasS2'
_diffrn_measurement_method '\w scans'
_diffrn_orient_matrix_type 'CrysAlisPro convention (1999,Acta A55,543-557)'
_diffrn_orient_matrix_UB_11 -0.1284231000
_diffrn_orient_matrix_UB_12 0.0433272000
_diffrn_orient_matrix_UB_13 0.0089913000
_diffrn_orient_matrix_UB_21 0.2031406000
_diffrn_orient_matrix_UB_22 0.0274882000
_diffrn_orient_matrix_UB_23 0.0542996000
_diffrn_orient_matrix_UB_31 -0.0020233000
_diffrn_orient_matrix_UB_32 0.0092554000
_diffrn_orient_matrix_UB_33 -0.2037458000
_diffrn_radiation_monochromator mirror
_diffrn_radiation_probe x-ray
_diffrn_radiation_type CuK\a
_diffrn_radiation_wavelength 1.54184
_diffrn_reflns_av_R_equivalents 0.0423
_diffrn_reflns_av_unetI/netI 0.0213
_diffrn_reflns_Laue_measured_fraction_full 0.998
_diffrn_reflns_Laue_measured_fraction_max 0.990
_diffrn_reflns_limit_h_max 8
_diffrn_reflns_limit_h_min -8
_diffrn_reflns_limit_k_max 36
_diffrn_reflns_limit_k_min -35
_diffrn_reflns_limit_l_max 8
_diffrn_reflns_limit_l_min -8
_diffrn_reflns_number 18218
_diffrn_reflns_point_group_measured_fraction_full 0.998
_diffrn_reflns_point_group_measured_fraction_max 0.990
_diffrn_reflns_theta_full 67.684
_diffrn_reflns_theta_max 70.770
_diffrn_reflns_theta_min 2.991
_diffrn_source 'micro-focus sealed X-ray tube'
_diffrn_source_type 'SuperNova (Cu) X-ray Source'
_exptl_absorpt_coefficient_mu 2.424
_exptl_absorpt_correction_T_max 1.00000
_exptl_absorpt_correction_T_min 0.39735
_exptl_absorpt_correction_type multi-scan
_exptl_absorpt_process_details
;
CrysAlisPro 1.171.40.80a (Rigaku Oxford Diffraction, 2020)
Empirical absorption correction using spherical harmonics,
 implemented in SCALE3 ABSPACK scaling algorithm.
;
_exptl_crystal_colour 'translucent intense colourless'
_exptl_crystal_density_diffrn 1.401
_exptl_crystal_description block
_exptl_crystal_F_000 616
_exptl_crystal_size_max 0.183
_exptl_crystal_size_mid 0.067
_exptl_crystal_size_min 0.054
_refine_diff_density_max 0.206
_refine_diff_density_min -0.211
_refine_diff_density_rms 0.034
_refine_ls_extinction_method none
_refine_ls_goodness_of_fit_ref 1.036
_refine_ls_hydrogen_treatment constr
_refine_ls_matrix_type full
_refine_ls_number_parameters 191
_refine_ls_number_reflns 2676
_refine_ls_number_restraints 0
_refine_ls_restrained_S_all 1.036
_refine_ls_R_factor_all 0.0554
_refine_ls_R_factor_gt 0.0451
_refine_ls_shift/su_max 0.000
_refine_ls_shift/su_mean 0.000
_refine_ls_structure_factor_coef Fsqd
_refine_ls_weighting_details 'w=1/[\s^2^(Fo^2^)+(0.0595P)^2^+0.3478P] where P=(Fo^2^+2Fc^2^)/3'
_refine_ls_weighting_scheme calc
_refine_ls_wR_factor_gt 0.1197
_refine_ls_wR_factor_ref 0.1273
_reflns_Friedel_coverage 0.000
_reflns_number_gt 2204
_reflns_number_total 2676
_reflns_threshold_expression 'I > 2\s(I)'
_cod_data_source_file d4ra04220d2.cif
_cod_data_source_block ea-20000
_cod_original_cell_volume 1411.85(5)
_cod_database_code 7249166
_shelx_shelxl_version_number 2017/1
_chemical_oxdiff_formula CHONCl
_shelx_space_group_comment
;
The symmetry employed for this shelxl refinement is uniquely defined
by the following loop, which should always be used as a source of
symmetry information in preference to the above space-group names.
They are only intended as comments.
;
_diffrn_oxdiff_digest_frames
;
01ca637be32266ce0a4c8804dec1f64cda00031f571
;
_reflns_odcompleteness_completeness 99.96
_reflns_odcompleteness_iscentric 1
_reflns_odcompleteness_theta 66.97
_olex2_refinement_description
;
1. Fixed Uiso
 At 1.2 times of:
  All C(H) groups
 At 1.5 times of:
  All C(H,H,H) groups
2.a Aromatic/amide H refined with riding coordinates:
 C3(H3), C6(H6), C7(H7), C9(H9), C10(H10), C12(H12), C13(H13), C15(H15),
 C16(H16)
2.b Idealised Me refined as rotating group:
 C17(H17A,H17B,H17C)
;
_olex2_date_sample_data_collection 2021-05-27
_olex2_submission_special_instructions 'No special instructions were received'
_oxdiff_exptl_absorpt_empirical_details
;
Empirical correction (ABSPACK) includes:
- Absorption correction using spherical harmonics
- Frame scaling
;
_oxdiff_exptl_absorpt_empirical_full_max 2.350
_oxdiff_exptl_absorpt_empirical_full_min 0.421

loop_
_space_group_symop_operation_xyz
'x, y, z'
'-x, y+1/2, -z+1/2'
'-x, -y, -z'
'x, -y-1/2, z-1/2'

loop_
_atom_site_label
_atom_site_type_symbol
_atom_site_fract_x
_atom_site_fract_y
_atom_site_fract_z
_atom_site_U_iso_or_equiv
_atom_site_adp_type
_atom_site_occupancy
_atom_site_site_symmetry_order
_atom_site_calc_flag
_atom_site_refinement_flags_posn
_atom_site_refinement_flags_adp
_atom_site_refinement_flags_occupancy
_atom_site_disorder_assembly
_atom_site_disorder_group
C1 C 0.8957(3) 0.24373(7) 1.1515(3) 0.0558(5) Uani 1 1 d . . . . .
C2 C 0.6865(3) 0.25409(6) 1.0457(2) 0.0471(4) Uani 1 1 d . . . . .
C3 C 0.5665(3) 0.21818(6) 0.9807(3) 0.0489(4) Uani 1 1 d . . . . .
H3 H 0.431893 0.223186 0.914747 0.059 Uiso 1 1 calc R . . . .
C4 C 0.6403(3) 0.17261(6) 1.0103(3) 0.0490(4) Uani 1 1 d . . . . .
C5 C 0.5045(3) 0.13308(6) 0.9471(2) 0.0491(4) Uani 1 1 d . . . . .
C6 C 0.2905(3) 0.13729(7) 0.9065(3) 0.0610(5) Uani 1 1 d . . . . .
H6 H 0.229952 0.165339 0.917939 0.073 Uiso 1 1 calc R . . . .
C7 C 0.1647(3) 0.10044(7) 0.8490(3) 0.0679(6) Uani 1 1 d . . . . .
H7 H 0.020325 0.103634 0.822001 0.081 Uiso 1 1 calc R . . . .
C8 C 0.2536(4) 0.05919(7) 0.8319(3) 0.0643(6) Uani 1 1 d . . . . .
C9 C 0.4660(4) 0.05384(7) 0.8729(3) 0.0678(6) Uani 1 1 d . . . . .
H9 H 0.525123 0.025626 0.861721 0.081 Uiso 1 1 calc R . . . .
C10 C 0.5906(3) 0.09059(7) 0.9305(3) 0.0626(5) Uani 1 1 d . . . . .
H10 H 0.734715 0.087023 0.958943 0.075 Uiso 1 1 calc R . . . .
C11 C 0.6179(3) 0.30145(6) 1.0131(3) 0.0485(4) Uani 1 1 d . . . . .
C12 C 0.4062(3) 0.31180(7) 0.9649(3) 0.0601(5) Uani 1 1 d . . . . .
H12 H 0.308564 0.288793 0.961687 0.072 Uiso 1 1 calc R . . . .
C13 C 0.3385(3) 0.35524(7) 0.9219(3) 0.0641(5) Uani 1 1 d . . . . .
H13 H 0.195966 0.360975 0.890621 0.077 Uiso 1 1 calc R . . . .
C14 C 0.4774(3) 0.39061(7) 0.9242(3) 0.0588(5) Uani 1 1 d . . . . .
C15 C 0.6864(4) 0.38051(7) 0.9737(3) 0.0687(6) Uani 1 1 d . . . . .
H15 H 0.783295 0.403699 0.977561 0.082 Uiso 1 1 calc R . . . .
C16 C 0.7572(3) 0.33717(7) 1.0179(3) 0.0625(5) Uani 1 1 d . . . . .
H16 H 0.899809 0.331765 1.051277 0.075 Uiso 1 1 calc R . . . .
C17 C 0.3995(4) 0.43822(7) 0.8730(3) 0.0758(7) Uani 1 1 d . . . . .
H17A H 0.336710 0.439241 0.744955 0.114 Uiso 1 1 calc GR . . . .
H17B H 0.514594 0.458985 0.897870 0.114 Uiso 1 1 calc GR . . . .
H17C H 0.298023 0.446534 0.943684 0.114 Uiso 1 1 calc GR . . . .
Cl1 Cl 0.09423(12) 0.01271(2) 0.75943(11) 0.1009(3) Uani 1 1 d . . . . .
N1 N 0.8290(3) 0.16260(6) 1.0906(3) 0.0633(5) Uani 1 1 d . . . . .
O1 O 1.0219(2) 0.26951(5) 1.2355(2) 0.0793(5) Uani 1 1 d . . . . .
O2 O 0.9585(2) 0.19950(5) 1.1571(2) 0.0671(4) Uani 1 1 d . . . . .

loop_
_atom_site_aniso_label
_atom_site_aniso_U_11
_atom_site_aniso_U_22
_atom_site_aniso_U_33
_atom_site_aniso_U_23
_atom_site_aniso_U_13
_atom_site_aniso_U_12
C1 0.0479(10) 0.0637(11) 0.0512(12) -0.0029(9) -0.0010(8) -0.0042(8)
C2 0.0460(9) 0.0571(10) 0.0366(10) -0.0014(7) 0.0041(7) -0.0022(7)
C3 0.0455(9) 0.0536(10) 0.0436(11) -0.0010(7) -0.0007(7) -0.0010(7)
C4 0.0487(9) 0.0552(10) 0.0412(10) 0.0012(8) 0.0047(8) 0.0027(8)
C5 0.0538(10) 0.0503(9) 0.0407(10) 0.0029(7) 0.0038(8) 0.0013(8)
C6 0.0566(11) 0.0523(10) 0.0704(14) 0.0023(9) 0.0042(10) 0.0024(8)
C7 0.0554(11) 0.0654(13) 0.0776(16) 0.0026(11) 0.0011(11) -0.0063(9)
C8 0.0772(14) 0.0576(11) 0.0549(13) -0.0023(9) 0.0054(10) -0.0153(10)
C9 0.0796(15) 0.0493(11) 0.0738(16) -0.0058(10) 0.0140(12) 0.0009(10)
C10 0.0589(12) 0.0570(11) 0.0709(15) 0.0002(10) 0.0110(10) 0.0045(9)
C11 0.0495(9) 0.0522(10) 0.0410(10) -0.0026(7) 0.0026(7) -0.0042(7)
C12 0.0513(10) 0.0518(10) 0.0729(14) -0.0020(9) 0.0026(9) -0.0058(8)
C13 0.0570(11) 0.0586(11) 0.0717(15) -0.0017(10) 0.0014(10) 0.0031(9)
C14 0.0776(14) 0.0520(10) 0.0442(12) -0.0029(8) 0.0061(9) -0.0001(9)
C15 0.0721(14) 0.0557(11) 0.0747(16) 0.0006(10) 0.0064(11) -0.0167(10)
C16 0.0528(11) 0.0607(11) 0.0700(15) 0.0006(10) 0.0030(10) -0.0080(9)
C17 0.1043(18) 0.0567(12) 0.0632(15) 0.0043(10) 0.0097(13) 0.0007(11)
Cl1 0.1072(6) 0.0723(4) 0.1162(6) -0.0154(4) 0.0061(4) -0.0319(3)
N1 0.0544(9) 0.0574(9) 0.0713(12) -0.0021(8) -0.0036(8) 0.0013(7)
O1 0.0602(9) 0.0725(10) 0.0900(12) -0.0067(8) -0.0209(8) -0.0065(7)
O2 0.0483(7) 0.0633(8) 0.0798(11) -0.0004(7) -0.0103(7) 0.0019(6)

loop_
_atom_type_symbol
_atom_type_description
_atom_type_scat_dispersion_real
_atom_type_scat_dispersion_imag
_atom_type_scat_source
C C 0.0181 0.0091 'International Tables Vol C Tables 4.2.6.8 and 6.1.1.4'
H H 0.0000 0.0000 'International Tables Vol C Tables 4.2.6.8 and 6.1.1.4'
Cl Cl 0.3639 0.7018 'International Tables Vol C Tables 4.2.6.8 and 6.1.1.4'
N N 0.0311 0.0180 'International Tables Vol C Tables 4.2.6.8 and 6.1.1.4'
O O 0.0492 0.0322 'International Tables Vol C Tables 4.2.6.8 and 6.1.1.4'

loop_
_geom_angle_atom_site_label_1
_geom_angle_atom_site_label_2
_geom_angle_atom_site_label_3
_geom_angle
_geom_angle_site_symmetry_1
_geom_angle_site_symmetry_3
_geom_angle_publ_flag
O1 C1 C2 127.99(19) . . ?
O1 C1 O2 114.78(17) . . ?
O2 C1 C2 117.22(16) . . ?
C1 C2 C11 120.43(16) . . ?
C3 C2 C1 116.12(16) . . ?
C3 C2 C11 123.44(16) . . ?
C2 C3 H3 119.0 . . ?
C2 C3 C4 122.02(16) . . ?
C4 C3 H3 119.0 . . ?
C3 C4 C5 121.95(15) . . ?
N1 C4 C3 123.15(17) . . ?
N1 C4 C5 114.90(16) . . ?
C6 C5 C4 121.02(17) . . ?
C6 C5 C10 118.28(18) . . ?
C10 C5 C4 120.69(17) . . ?
C5 C6 H6 119.6 . . ?
C5 C6 C7 120.89(19) . . ?
C7 C6 H6 119.6 . . ?
C6 C7 H7 120.2 . . ?
C8 C7 C6 119.6(2) . . ?
C8 C7 H7 120.2 . . ?
C7 C8 C9 120.89(19) . . ?
C7 C8 Cl1 119.46(18) . . ?
C9 C8 Cl1 119.64(17) . . ?
C8 C9 H9 120.3 . . ?
C8 C9 C10 119.33(19) . . ?
C10 C9 H9 120.3 . . ?
C5 C10 H10 119.5 . . ?
C9 C10 C5 121.0(2) . . ?
C9 C10 H10 119.5 . . ?
C12 C11 C2 120.31(16) . . ?
C16 C11 C2 122.67(17) . . ?
C16 C11 C12 116.92(17) . . ?
C11 C12 H12 119.3 . . ?
C13 C12 C11 121.48(19) . . ?
C13 C12 H12 119.3 . . ?
C12 C13 H13 119.2 . . ?
C12 C13 C14 121.5(2) . . ?
C14 C13 H13 119.2 . . ?
C13 C14 C17 120.7(2) . . ?
C15 C14 C13 117.05(19) . . ?
C15 C14 C17 122.2(2) . . ?
C14 C15 H15 118.9 . . ?
C14 C15 C16 122.22(19) . . ?
C16 C15 H15 118.9 . . ?
C11 C16 H16 119.6 . . ?
C15 C16 C11 120.81(19) . . ?
C15 C16 H16 119.6 . . ?
C14 C17 H17A 109.5 . . ?
C14 C17 H17B 109.5 . . ?
C14 C17 H17C 109.5 . . ?
H17A C17 H17B 109.5 . . ?
H17A C17 H17C 109.5 . . ?
H17B C17 H17C 109.5 . . ?
C4 N1 O2 115.86(16) . . ?
C1 O2 N1 124.99(14) . . ?

loop_
_geom_bond_atom_site_label_1
_geom_bond_atom_site_label_2
_geom_bond_distance
_geom_bond_site_symmetry_2
_geom_bond_publ_flag
C1 C2 1.468(2) . ?
C1 O1 1.202(2) . ?
C1 O2 1.368(2) . ?
C2 C3 1.350(2) . ?
C2 C11 1.475(2) . ?
C3 H3 0.9300 . ?
C3 C4 1.432(2) . ?
C4 C5 1.485(2) . ?
C4 N1 1.293(2) . ?
C5 C6 1.378(3) . ?
C5 C10 1.392(3) . ?
C6 H6 0.9300 . ?
C6 C7 1.380(3) . ?
C7 H7 0.9300 . ?
C7 C8 1.368(3) . ?
C8 C9 1.371(3) . ?
C8 Cl1 1.743(2) . ?
C9 H9 0.9300 . ?
C9 C10 1.374(3) . ?
C10 H10 0.9300 . ?
C11 C12 1.393(3) . ?
C11 C16 1.390(3) . ?
C12 H12 0.9300 . ?
C12 C13 1.374(3) . ?
C13 H13 0.9300 . ?
C13 C14 1.383(3) . ?
C14 C15 1.376(3) . ?
C14 C17 1.518(3) . ?
C15 H15 0.9300 . ?
C15 C16 1.379(3) . ?
C16 H16 0.9300 . ?
C17 H17A 0.9600 . ?
C17 H17B 0.9600 . ?
C17 H17C 0.9600 . ?
N1 O2 1.408(2) . ?

loop_
_geom_torsion_atom_site_label_1
_geom_torsion_atom_site_label_2
_geom_torsion_atom_site_label_3
_geom_torsion_atom_site_label_4
_geom_torsion
_geom_torsion_site_symmetry_1
_geom_torsion_site_symmetry_2
_geom_torsion_site_symmetry_3
_geom_torsion_site_symmetry_4
_geom_torsion_publ_flag
C1 C2 C3 C4 -1.2(3) . . . . ?
C1 C2 C11 C12 -160.08(19) . . . . ?
C1 C2 C11 C16 23.8(3) . . . . ?
C2 C1 O2 N1 -9.0(3) . . . . ?
C2 C3 C4 C5 176.77(18) . . . . ?
C2 C3 C4 N1 -4.3(3) . . . . ?
C2 C11 C12 C13 -175.6(2) . . . . ?
C2 C11 C16 C15 175.3(2) . . . . ?
C3 C2 C11 C12 20.7(3) . . . . ?
C3 C2 C11 C16 -155.5(2) . . . . ?
C3 C4 C5 C6 -19.1(3) . . . . ?
C3 C4 C5 C10 162.02(19) . . . . ?
C3 C4 N1 O2 3.1(3) . . . . ?
C4 C5 C6 C7 -179.6(2) . . . . ?
C4 C5 C10 C9 179.8(2) . . . . ?
C4 N1 O2 C1 3.8(3) . . . . ?
C5 C4 N1 O2 -177.94(16) . . . . ?
C5 C6 C7 C8 -0.1(4) . . . . ?
C6 C5 C10 C9 0.8(3) . . . . ?
C6 C7 C8 C9 0.7(4) . . . . ?
C6 C7 C8 Cl1 179.94(18) . . . . ?
C7 C8 C9 C10 -0.5(4) . . . . ?
C8 C9 C10 C5 -0.3(4) . . . . ?
C10 C5 C6 C7 -0.7(3) . . . . ?
C11 C2 C3 C4 178.13(18) . . . . ?
C11 C12 C13 C14 0.2(4) . . . . ?
C12 C11 C16 C15 -1.0(3) . . . . ?
C12 C13 C14 C15 -0.9(3) . . . . ?
C12 C13 C14 C17 178.9(2) . . . . ?
C13 C14 C15 C16 0.6(4) . . . . ?
C14 C15 C16 C11 0.3(4) . . . . ?
C16 C11 C12 C13 0.7(3) . . . . ?
C17 C14 C15 C16 -179.1(2) . . . . ?
Cl1 C8 C9 C10 -179.76(18) . . . . ?
N1 C4 C5 C6 161.9(2) . . . . ?
N1 C4 C5 C10 -17.0(3) . . . . ?
O1 C1 C2 C3 -172.9(2) . . . . ?
O1 C1 C2 C11 7.8(3) . . . . ?
O1 C1 O2 N1 171.1(2) . . . . ?
O2 C1 C2 C3 7.2(3) . . . . ?
O2 C1 C2 C11 -172.08(18) . . . . ?
